data_4105245
loop_
_publ_author_name
'Changsheng Wang'
'Andrei S. Batsanov'
'Martin R. Bryce'
'Santiago Mart\'in'
'Richard J. Nichols'
'Simon J. Higgins'
'V\'ictor M. Garc\'ia-Su\'arez'
'Colin J. Lambert'

_publ_contact_author 'Andrei S.Batsanov'
_publ_contact_author_email a.s.batsanov@durham.ac.uk
_publ_section_title
;
 Oligoyne Single Molecule Wires
;
_journal_name_full 'Journal of the American Chemical Society'
_journal_page_first 15647
_journal_page_last 15654
_journal_paper_doi 10.1021/ja9061129
_journal_volume 131
_journal_year 2009
_chemical_formula_moiety 'C18 H8 N2'
_chemical_formula_sum 'C18 H8 N2'
_chemical_formula_weight 252.26
_chemical_name_systematic
; 
 1,8-Di(4-pyridyl)-1,3,5,7-octatetrayne 
;
_space_group_IT_number 14
_symmetry_cell_setting monoclinic
_symmetry_space_group_name_Hall '-P 2yn'
_symmetry_space_group_name_H-M 'P 1 21/n 1'
_atom_sites_solution_hydrogens difmap
_atom_sites_solution_primary direct
_atom_sites_solution_secondary difmap
_audit_creation_method SHELXL-97
_cell_angle_alpha 90.00
_cell_angle_beta 99.88(1)
_cell_angle_gamma 90.00
_cell_formula_units_Z 2
_cell_length_a 3.7690(5)
_cell_length_b 18.064(2)
_cell_length_c 9.6698(13)
_cell_measurement_reflns_used 1986
_cell_measurement_temperature 120(2)
_cell_measurement_theta_max 28.92
_cell_measurement_theta_min 2.42
_cell_volume 648.59(14)
_computing_cell_refinement 'SAINT version 6.45A (Bruker, 2003)'
_computing_data_collection 'SMART version 5.049 (Bruker, 1998)'
_computing_data_reduction 'SAINT version 6.45A (Bruker, 2003)'
_computing_molecular_graphics 'SHELXTL version 6.14 (Bruker, 2003)'
_computing_publication_material 'SHELXTL version 6.14 (Bruker, 2003)'
_computing_structure_refinement 'SHELXTL version 6.14 (Bruker, 2003)'
_computing_structure_solution 'SHELXTL version 6.14 (Bruker, 2003)'
_diffrn_ambient_temperature 120(2)
_diffrn_detector_area_resol_mean 8
_diffrn_measured_fraction_theta_full 0.992
_diffrn_measured_fraction_theta_max 0.992
_diffrn_measurement_device_type 'Siemens SMART 1K CCD area detector'
_diffrn_measurement_method '\w scans'
_diffrn_radiation_monochromator graphite
_diffrn_radiation_source 'fine-focus sealed tube'
_diffrn_radiation_type MoK\a
_diffrn_radiation_wavelength 0.71073
_diffrn_reflns_av_R_equivalents 0.0494
_diffrn_reflns_av_sigmaI/netI 0.0427
_diffrn_reflns_limit_h_max 4
_diffrn_reflns_limit_h_min -5
_diffrn_reflns_limit_k_max 22
_diffrn_reflns_limit_k_min -24
_diffrn_reflns_limit_l_max 13
_diffrn_reflns_limit_l_min -12
_diffrn_reflns_number 5345
_diffrn_reflns_theta_full 29.00
_diffrn_reflns_theta_max 29.00
_diffrn_reflns_theta_min 2.25
_diffrn_standards_number 0
_exptl_absorpt_coefficient_mu 0.077
_exptl_absorpt_correction_type none
_exptl_crystal_colour 'light yellow'
_exptl_crystal_density_diffrn 1.292
_exptl_crystal_description plate
_exptl_crystal_F_000 260
_exptl_crystal_size_max 0.48
_exptl_crystal_size_mid 0.22
_exptl_crystal_size_min 0.04
_refine_diff_density_max 0.306
_refine_diff_density_min -0.166
_refine_diff_density_rms 0.043
_refine_ls_extinction_method none
_refine_ls_goodness_of_fit_ref 1.044
_refine_ls_hydrogen_treatment refall
_refine_ls_matrix_type full
_refine_ls_number_parameters 107
_refine_ls_number_reflns 1702
_refine_ls_number_restraints 0
_refine_ls_restrained_S_all 1.044
_refine_ls_R_factor_all 0.0647
_refine_ls_R_factor_gt 0.0448
_refine_ls_shift/su_max 0.000
_refine_ls_shift/su_mean 0.000
_refine_ls_structure_factor_coef Fsqd
_refine_ls_weighting_details 'calc w=1/[\s^2^(Fo^2^)+(0.0593P)^2^+0.0701P] where P=(Fo^2^+2Fc^2^)/3'
_refine_ls_weighting_scheme calc
_refine_ls_wR_factor_gt 0.1080
_refine_ls_wR_factor_ref 0.1172
_reflns_number_gt 1270
_reflns_number_total 1702
_reflns_threshold_expression I>2\s(I)
_cod_data_source_file ja9061129_si_001.cif
_cod_data_source_block 3
_cod_original_cell_volume 648.58(15)
_cod_original_sg_symbol_H-M 'P 21/n '
_cod_database_code 4105245

loop_
_symmetry_equiv_pos_as_xyz
'x, y, z'
'-x+1/2, y+1/2, -z+1/2'
'-x, -y, -z'
'x-1/2, -y-1/2, z-1/2'

loop_
_atom_site_label
_atom_site_type_symbol
_atom_site_fract_x
_atom_site_fract_y
_atom_site_fract_z
_atom_site_U_iso_or_equiv
_atom_site_adp_type
_atom_site_occupancy
_atom_site_symmetry_multiplicity
_atom_site_calc_flag
N1 N 0.1227(3) 0.20668(6) 0.77340(11) 0.0271(3) Uani 1 1 d
C2 C 0.2280(4) 0.24606(7) 0.67020(13) 0.0257(3) Uani 1 1 d
H2 H 0.268(4) 0.2983(9) 0.6864(15) 0.029(4) Uiso 1 1 d
C3 C 0.2836(3) 0.21641(7) 0.54345(12) 0.0222(3) Uani 1 1 d
H3 H 0.353(4) 0.2463(8) 0.4723(14) 0.029(4) Uiso 1 1 d
C4 C 0.2297(3) 0.14072(7) 0.52212(12) 0.0194(3) Uani 1 1 d
C5 C 0.1202(3) 0.09862(7) 0.62853(12) 0.0232(3) Uani 1 1 d
H5 H 0.078(4) 0.0451(8) 0.6166(13) 0.024(3) Uiso 1 1 d
C6 C 0.0712(4) 0.13437(8) 0.75043(13) 0.0256(3) Uani 1 1 d
H6 H -0.005(4) 0.1059(8) 0.8255(15) 0.034(4) Uiso 1 1 d
C7 C 0.2895(3) 0.10669(7) 0.39421(12) 0.0214(3) Uani 1 1 d
C8 C 0.3427(3) 0.07828(6) 0.28662(12) 0.0217(3) Uani 1 1 d
C9 C 0.4063(3) 0.04630(7) 0.16562(12) 0.0221(3) Uani 1 1 d
C10 C 0.4662(3) 0.01682(7) 0.05925(12) 0.0220(3) Uani 1 1 d

loop_
_atom_site_aniso_label
_atom_site_aniso_U_11
_atom_site_aniso_U_22
_atom_site_aniso_U_33
_atom_site_aniso_U_23
_atom_site_aniso_U_13
_atom_site_aniso_U_12
N1 0.0247(6) 0.0382(6) 0.0197(5) -0.0046(4) 0.0073(4) 0.0019(5)
C2 0.0266(7) 0.0256(7) 0.0257(6) -0.0044(5) 0.0070(5) -0.0004(5)
C3 0.0226(6) 0.0257(6) 0.0194(6) 0.0009(5) 0.0068(5) -0.0002(5)
C4 0.0162(6) 0.0262(6) 0.0160(5) -0.0018(4) 0.0032(4) 0.0019(5)
C5 0.0230(7) 0.0250(7) 0.0219(6) 0.0018(5) 0.0048(5) 0.0004(5)
C6 0.0237(7) 0.0361(8) 0.0182(6) 0.0032(5) 0.0073(5) 0.0010(5)
C7 0.0195(6) 0.0248(6) 0.0204(6) -0.0001(5) 0.0044(5) 0.0007(5)
C8 0.0218(6) 0.0236(6) 0.0205(6) -0.0012(5) 0.0057(5) 0.0003(5)
C9 0.0226(6) 0.0234(6) 0.0207(6) -0.0014(5) 0.0048(5) 0.0003(5)
C10 0.0217(6) 0.0242(6) 0.0204(6) -0.0014(5) 0.0045(5) 0.0001(5)

loop_
_atom_type_symbol
_atom_type_description
_atom_type_scat_dispersion_real
_atom_type_scat_dispersion_imag
_atom_type_scat_source
C C 0.0033 0.0016 'International Tables Vol C Tables 4.2.6.8 and 6.1.1.4'
H H 0.0000 0.0000 'International Tables Vol C Tables 4.2.6.8 and 6.1.1.4'
N N 0.0061 0.0033 'International Tables Vol C Tables 4.2.6.8 and 6.1.1.4'

loop_
_geom_angle_atom_site_label_1
_geom_angle_atom_site_label_2
_geom_angle_atom_site_label_3
_geom_angle
_geom_angle_site_symmetry_3
C6 N1 C2 116.69(10) .
N1 C2 C3 124.24(12) .
N1 C2 H2 117.1(8) .
C3 C2 H2 118.6(8) .
C2 C3 C4 118.03(11) .
C2 C3 H3 121.7(9) .
C4 C3 H3 120.3(9) .
C3 C4 C5 118.63(10) .
C3 C4 C7 120.56(10) .
C5 C4 C7 120.81(11) .
C6 C5 C4 118.21(12) .
C6 C5 H5 121.1(8) .
C4 C5 H5 120.7(8) .
N1 C6 C5 124.19(11) .
N1 C6 H6 116.5(9) .
C5 C6 H6 119.3(9) .
C8 C7 C4 179.45(13) .
C7 C8 C9 179.44(14) .
C10 C9 C8 178.85(13) .
C9 C10 C10 179.46(17) 3_655

loop_
_geom_bond_atom_site_label_1
_geom_bond_atom_site_label_2
_geom_bond_distance
_geom_bond_site_symmetry_2
N1 C6 1.3337(18) .
N1 C2 1.3398(16) .
C2 C3 1.3860(16) .
C2 H2 0.964(15) .
C3 C4 1.3926(18) .
C3 H3 0.947(14) .
C4 C5 1.3976(16) .
C4 C7 1.4331(16) .
C5 C6 1.3839(17) .
C5 H5 0.983(14) .
C6 H6 0.971(15) .
C7 C8 1.2074(16) .
C8 C9 1.3626(16) .
C9 C10 1.2133(16) .
C10 C10 1.359(2) 3_655

loop_
_geom_hbond_atom_site_label_D
_geom_hbond_atom_site_label_H
_geom_hbond_atom_site_label_A
_geom_hbond_distance_DH
_geom_hbond_distance_HA
_geom_hbond_distance_DA
_geom_hbond_angle_DHA
_geom_hbond_site_symmetry_A
C3 H3 N1 0.947(14) 2.474(15) 3.3952(16) 164.3(12) 4_665
